data_2205443
loop_
_publ_author_name
'Shujiang Tu'
'Jinpeng Zhang'
'Xiaotong Zhu'
'Jianing Xu'
'Qian Wang'

_publ_section_title
;2-Amino-7,7-dimethyl-5-oxo-4-phenyl-1,4,5,6,7,8-hexahydroquinoline-3-carbonitrile
 hemihydrate
;
_journal_issue 4
_journal_name_full 'Acta Crystallographica Section E'
_journal_page_first o983
_journal_page_last o985
_journal_paper_doi 10.1107/S1600536805007403
_journal_volume 61
_journal_year 2005
_chemical_formula_iupac 'C18 H19 N3 O, 0.5H2 O'
_chemical_formula_moiety 'C18 H19 N3 O, 0.5H2 O'
_chemical_formula_sum 'C18 H20 N3 O1.5'
_chemical_formula_weight 302.37
_chemical_melting_point 553.5(5)
_chemical_name_systematic
;
Bis(2-amino-7,7-dimethyl-5-oxo-4-phenyl-1,4,5,6,7,8-hexahydroquinoline-
3-carbonitrile) monohydrate
;
_space_group_IT_number 14
_symmetry_cell_setting monoclinic
_symmetry_space_group_name_Hall '-P 2ybc'
_symmetry_space_group_name_H-M 'P 1 21/c 1'
_atom_sites_solution_hydrogens geom
_atom_sites_solution_primary direct
_atom_sites_solution_secondary difmap
_cell_angle_alpha 90.00
_cell_angle_beta 93.918(4)
_cell_angle_gamma 90.00
_cell_formula_units_Z 8
_cell_length_a 9.1652(13)
_cell_length_b 14.716(2)
_cell_length_c 23.596(3)
_cell_measurement_reflns_used 12424
_cell_measurement_temperature 193(2)
_cell_measurement_theta_max 27.5
_cell_measurement_theta_min 3.1
_cell_volume 3175.1(7)
_computing_cell_refinement CrystalClear
_computing_data_collection 'CrystalClear (Rigaku, 1999)'
_computing_data_reduction 'CrystalStructure (Rigaku/MSC, 2003)'
_computing_molecular_graphics 'SHELXTL (Sheldrick, 1997b)'
_computing_publication_material SHELXTL
_computing_structure_refinement 'SHELXL97 (Sheldrick, 1997a)'
_computing_structure_solution 'SHELXS97 (Sheldrick, 1997a)'
_diffrn_ambient_temperature 193(2)
_diffrn_detector_area_resol_mean 7.31
_diffrn_measured_fraction_theta_full 0.998
_diffrn_measured_fraction_theta_max 0.998
_diffrn_measurement_device_type 'Rigaku Mercury'
_diffrn_measurement_method \w
_diffrn_radiation_monochromator graphite
_diffrn_radiation_source 'fine-focus sealed tube'
_diffrn_radiation_type MoK\a
_diffrn_radiation_wavelength 0.71070
_diffrn_reflns_av_R_equivalents 0.0427
_diffrn_reflns_av_sigmaI/netI 0.0396
_diffrn_reflns_limit_h_max 11
_diffrn_reflns_limit_h_min -11
_diffrn_reflns_limit_k_max 19
_diffrn_reflns_limit_k_min -19
_diffrn_reflns_limit_l_max 30
_diffrn_reflns_limit_l_min -25
_diffrn_reflns_number 35240
_diffrn_reflns_theta_full 27.48
_diffrn_reflns_theta_max 27.48
_diffrn_reflns_theta_min 3.06
_diffrn_standards_decay_% 0
_diffrn_standards_number 0
_exptl_absorpt_coefficient_mu 0.082
_exptl_absorpt_correction_T_max 0.9837
_exptl_absorpt_correction_T_min 0.9615
_exptl_absorpt_correction_type multi-scan
_exptl_absorpt_process_details '(Jacobson, 1998)'
_exptl_crystal_colour yellow
_exptl_crystal_density_diffrn 1.265
_exptl_crystal_density_method 'not measured'
_exptl_crystal_description Block
_exptl_crystal_F_000 1288
_exptl_crystal_size_max 0.48
_exptl_crystal_size_mid 0.39
_exptl_crystal_size_min 0.20
_refine_diff_density_max 0.223
_refine_diff_density_min -0.278
_refine_ls_extinction_method none
_refine_ls_goodness_of_fit_ref 1.167
_refine_ls_hydrogen_treatment mixed
_refine_ls_matrix_type full
_refine_ls_number_parameters 419
_refine_ls_number_reflns 7266
_refine_ls_number_restraints 3
_refine_ls_restrained_S_all 1.167
_refine_ls_R_factor_all 0.0866
_refine_ls_R_factor_gt 0.0684
_refine_ls_shift/su_max 0.001
_refine_ls_shift/su_mean 0.000
_refine_ls_structure_factor_coef Fsqd
_refine_ls_weighting_details 'calc w = 1/[\s^2^(Fo^2^)+(0.0465P)^2^+1.3409P] where P = (Fo^2^+2Fc^2^)/3'
_refine_ls_weighting_scheme calc
_refine_ls_wR_factor_gt 0.1352
_refine_ls_wR_factor_ref 0.1433
_reflns_number_gt 5982
_reflns_number_total 7266
_reflns_threshold_expression I>2\s(I)
_cod_data_source_file ci6534.cif
_cod_data_source_block I
_cod_depositor_comments
;
The following automatic conversions were performed:

'_chemical_melting_point' value '553-554' was changed to '553.5(5)' -
the average value was taken and precision was estimated.

Automatic conversion script
Id: cif_fix_values 1646 2011-03-28 12:23:43Z adriana 

The following automatic conversions were performed:

'_chemical_melting_point' value '553-554' was changed to '553.5(5)' -
the average value was taken and precision was estimated.

Automatic conversion script
Id: cif_fix_values 1715 2011-07-08 13:25:40Z adriana 
;
_cod_original_sg_symbol_H-M 'P 21/c'
_cod_database_code 2205443
_cod_database_fobs_code 2205443

loop_
_symmetry_equiv_pos_as_xyz
'x, y, z'
'-x, y+1/2, -z+1/2'
'-x, -y, -z'
'x, -y-1/2, z-1/2'

loop_
_atom_site_label
_atom_site_fract_x
_atom_site_fract_y
_atom_site_fract_z
_atom_site_U_iso_or_equiv
_atom_site_adp_type
_atom_site_calc_flag
_atom_site_refinement_flags
_atom_site_occupancy
_atom_site_type_symbol
O1 0.61224(14) 0.70192(9) 0.36733(6) 0.0367(3) Uani d . 1 O
O2 0.54389(17) 0.74046(10) 0.02206(7) 0.0442(4) Uani d . 1 O
O3 0.8023(2) 0.84786(13) 0.37303(11) 0.0753(7) Uani d D 1 O
N1 0.44188(16) 0.41692(10) 0.42385(7) 0.0301(4) Uani d . 1 N
H1 0.4577 0.3579 0.4249 0.036 Uiso calc R 1 H
N2 0.05650(19) 0.60365(12) 0.48291(8) 0.0402(4) Uani d . 1 N
N3 0.24352(18) 0.38914(12) 0.47481(8) 0.0388(4) Uani d . 1 N
H3A 0.1631 0.4051 0.4906 0.047 Uiso calc R 1 H
H3B 0.2752 0.3328 0.4777 0.047 Uiso calc R 1 H
N4 0.42462(18) 0.45853(11) 0.10099(7) 0.0325(4) Uani d . 1 N
H4 0.3540 0.4204 0.1078 0.039 Uiso calc R 1 H
N5 0.9350(2) 0.45265(14) 0.14893(10) 0.0517(5) Uani d . 1 N
N6 0.58308(19) 0.35743(11) 0.14713(8) 0.0389(4) Uani d . 1 N
H6A 0.6700 0.3406 0.1616 0.047 Uiso calc R 1 H
H6B 0.5078 0.3207 0.1489 0.047 Uiso calc R 1 H
C1 0.54090(19) 0.47211(13) 0.40004(8) 0.0267(4) Uani d . 1 C
C2 0.51236(19) 0.56114(12) 0.39010(8) 0.0250(4) Uani d . 1 C
C3 0.36426(19) 0.60218(12) 0.39954(8) 0.0243(4) Uani d . 1 C
H3 0.3810 0.6616 0.4195 0.029 Uiso calc R 1 H
C4 0.28265(19) 0.54014(12) 0.43826(8) 0.0260(4) Uani d . 1 C
C5 0.3179(2) 0.45087(13) 0.44632(8) 0.0275(4) Uani d . 1 C
C6 0.6282(2) 0.61878(13) 0.37241(8) 0.0276(4) Uani d . 1 C
C7 0.7745(2) 0.57653(14) 0.36273(9) 0.0356(5) Uani d . 1 C
H7A 0.8381 0.5815 0.3982 0.043 Uiso calc R 1 H
H7B 0.8209 0.6119 0.3331 0.043 Uiso calc R 1 H
C8 0.7678(2) 0.47702(14) 0.34463(9) 0.0316(4) Uani d . 1 C
C9 0.6804(2) 0.42522(13) 0.38719(9) 0.0325(4) Uani d . 1 C
H9A 0.6568 0.3640 0.3718 0.039 Uiso calc R 1 H
H9B 0.7420 0.4174 0.4230 0.039 Uiso calc R 1 H
C10 0.27117(19) 0.62009(12) 0.34445(8) 0.0260(4) Uani d . 1 C
C11 0.2753(2) 0.56255(14) 0.29774(9) 0.0337(4) Uani d . 1 C
H11 0.3417 0.5129 0.2991 0.040 Uiso calc R 1 H
C12 0.1840(2) 0.57676(17) 0.24941(9) 0.0434(5) Uani d . 1 C
H12 0.1877 0.5368 0.2179 0.052 Uiso calc R 1 H
C13 0.0875(2) 0.64900(18) 0.24688(10) 0.0478(6) Uani d . 1 C
H13 0.0251 0.6589 0.2136 0.057 Uiso calc R 1 H
C14 0.0819(2) 0.70656(16) 0.29262(10) 0.0432(5) Uani d . 1 C
H14 0.0159 0.7564 0.2909 0.052 Uiso calc R 1 H
C15 0.1721(2) 0.69209(14) 0.34114(9) 0.0338(5) Uani d . 1 C
H15 0.1665 0.7318 0.3727 0.041 Uiso calc R 1 H
C16 0.1574(2) 0.57422(12) 0.46267(8) 0.0285(4) Uani d . 1 C
C17 0.6966(3) 0.46818(17) 0.28460(9) 0.0451(6) Uani d . 1 C
H17A 0.6878 0.4038 0.2744 0.068 Uiso calc R 1 H
H17B 0.7571 0.4992 0.2579 0.068 Uiso calc R 1 H
H17C 0.5992 0.4959 0.2829 0.068 Uiso calc R 1 H
C18 0.9229(2) 0.43758(16) 0.34611(11) 0.0460(6) Uani d . 1 C
H18A 0.9683 0.4415 0.3849 0.069 Uiso calc R 1 H
H18B 0.9812 0.4722 0.3203 0.069 Uiso calc R 1 H
H18C 0.9182 0.3738 0.3341 0.069 Uiso calc R 1 H
C19 0.3921(2) 0.53490(12) 0.06973(8) 0.0288(4) Uani d . 1 C
C20 0.4937(2) 0.60064(12) 0.06356(8) 0.0285(4) Uani d . 1 C
C21 0.6424(2) 0.59858(13) 0.09601(8) 0.0305(4) Uani d . 1 C
H21 0.7182 0.6160 0.0695 0.037 Uiso calc R 1 H
C22 0.6738(2) 0.50224(13) 0.11683(9) 0.0314(4) Uani d . 1 C
C23 0.5652(2) 0.43973(13) 0.12210(8) 0.0307(4) Uani d . 1 C
C24 0.4544(2) 0.67970(13) 0.02927(8) 0.0309(4) Uani d . 1 C
C25 0.3012(2) 0.68769(14) 0.00288(9) 0.0350(5) Uani d . 1 C
H25A 0.2992 0.6640 -0.0364 0.042 Uiso calc R 1 H
H25B 0.2747 0.7529 0.0006 0.042 Uiso calc R 1 H
C26 0.1849(2) 0.63754(13) 0.03446(8) 0.0324(4) Uani d . 1 C
C27 0.2389(2) 0.53988(13) 0.04367(9) 0.0336(5) Uani d . 1 C
H27A 0.1731 0.5080 0.0686 0.040 Uiso calc R 1 H
H27B 0.2339 0.5079 0.0067 0.040 Uiso calc R 1 H
C28 0.6464(2) 0.66727(12) 0.14447(8) 0.0286(4) Uani d . 1 C
C29 0.7492(2) 0.73700(14) 0.14874(9) 0.0348(5) Uani d . 1 C
H29 0.8210 0.7411 0.1217 0.042 Uiso calc R 1 H
C30 0.7479(2) 0.80067(15) 0.19212(10) 0.0423(5) Uani d . 1 C
H30 0.8189 0.8478 0.1947 0.051 Uiso calc R 1 H
C31 0.6443(2) 0.79573(15) 0.23133(9) 0.0418(5) Uani d . 1 C
H31 0.6427 0.8399 0.2606 0.050 Uiso calc R 1 H
C32 0.5420(2) 0.72642(15) 0.22819(9) 0.0406(5) Uani d . 1 C
H32 0.4707 0.7226 0.2555 0.049 Uiso calc R 1 H
C33 0.5440(2) 0.66309(14) 0.18530(9) 0.0356(5) Uani d . 1 C
H33 0.4739 0.6155 0.1835 0.043 Uiso calc R 1 H
C34 0.8180(2) 0.47669(14) 0.13506(9) 0.0357(5) Uani d . 1 C
C35 0.1639(2) 0.68351(15) 0.09140(9) 0.0399(5) Uani d . 1 C
H35A 0.2577 0.6857 0.1139 0.060 Uiso calc R 1 H
H35B 0.0932 0.6489 0.1120 0.060 Uiso calc R 1 H
H35C 0.1275 0.7455 0.0848 0.060 Uiso calc R 1 H
C36 0.0389(2) 0.63815(16) -0.00084(10) 0.0445(5) Uani d . 1 C
H36A 0.0080 0.7011 -0.0081 0.067 Uiso calc R 1 H
H36B -0.0349 0.6067 0.0200 0.067 Uiso calc R 1 H
H36C 0.0501 0.6071 -0.0370 0.067 Uiso calc R 1 H
H3C 0.775(3) 0.7944(10) 0.3644(13) 0.084(10) Uiso d D 1 H
H3D 0.886(2) 0.860(2) 0.3623(16) 0.118(14) Uiso d D 1 H

loop_
_atom_site_aniso_label
_atom_site_aniso_U_11
_atom_site_aniso_U_22
_atom_site_aniso_U_33
_atom_site_aniso_U_12
_atom_site_aniso_U_13
_atom_site_aniso_U_23
O1 0.0318(7) 0.0271(7) 0.0518(9) -0.0030(6) 0.0067(7) 0.0024(6)
O2 0.0489(9) 0.0316(8) 0.0526(10) -0.0138(7) 0.0066(8) 0.0070(7)
O3 0.0369(10) 0.0495(12) 0.142(2) -0.0079(9) 0.0225(12) -0.0437(12)
N1 0.0272(8) 0.0204(8) 0.0442(10) 0.0040(6) 0.0136(7) 0.0038(7)
N2 0.0359(10) 0.0344(10) 0.0523(11) 0.0027(8) 0.0172(9) 0.0013(8)
N3 0.0343(9) 0.0297(9) 0.0547(11) 0.0051(7) 0.0203(8) 0.0110(8)
N4 0.0279(8) 0.0254(8) 0.0445(10) -0.0048(7) 0.0059(7) 0.0048(7)
N5 0.0354(11) 0.0531(12) 0.0670(14) 0.0058(9) 0.0052(10) -0.0067(10)
N6 0.0334(9) 0.0283(9) 0.0550(11) 0.0002(7) 0.0035(8) 0.0085(8)
C1 0.0226(9) 0.0294(10) 0.0285(9) 0.0007(7) 0.0044(8) 0.0002(8)
C2 0.0229(9) 0.0259(9) 0.0262(9) 0.0011(7) 0.0027(7) -0.0013(7)
C3 0.0229(9) 0.0216(9) 0.0285(9) 0.0001(7) 0.0035(7) -0.0003(7)
C4 0.0227(9) 0.0269(9) 0.0287(9) 0.0020(7) 0.0050(7) -0.0001(7)
C5 0.0229(9) 0.0304(10) 0.0298(10) -0.0001(8) 0.0055(8) 0.0006(8)
C6 0.0280(10) 0.0286(10) 0.0261(9) -0.0021(8) 0.0003(8) -0.0009(8)
C7 0.0252(10) 0.0357(11) 0.0463(12) -0.0031(9) 0.0061(9) 0.0026(9)
C8 0.0251(9) 0.0335(10) 0.0373(11) 0.0034(8) 0.0089(8) 0.0014(9)
C9 0.0278(10) 0.0314(10) 0.0391(11) 0.0062(8) 0.0087(9) 0.0051(9)
C10 0.0229(9) 0.0247(9) 0.0308(10) -0.0028(7) 0.0055(8) 0.0034(7)
C11 0.0295(10) 0.0360(11) 0.0355(11) -0.0010(9) 0.0023(8) -0.0022(9)
C12 0.0403(12) 0.0575(15) 0.0322(11) -0.0030(11) 0.0009(9) -0.0031(10)
C13 0.0356(12) 0.0711(17) 0.0358(12) 0.0048(12) -0.0050(10) 0.0115(11)
C14 0.0359(11) 0.0490(13) 0.0446(13) 0.0107(10) 0.0021(10) 0.0142(11)
C15 0.0310(10) 0.0311(10) 0.0399(11) 0.0024(8) 0.0056(9) 0.0044(9)
C16 0.0296(10) 0.0240(9) 0.0321(10) -0.0011(8) 0.0043(8) 0.0003(8)
C17 0.0458(13) 0.0524(14) 0.0381(12) 0.0031(11) 0.0113(10) -0.0041(10)
C18 0.0300(11) 0.0459(13) 0.0640(16) 0.0066(10) 0.0182(11) 0.0070(11)
C19 0.0338(10) 0.0234(9) 0.0298(10) -0.0020(8) 0.0060(8) -0.0029(8)
C20 0.0312(10) 0.0252(9) 0.0300(10) -0.0026(8) 0.0081(8) -0.0030(8)
C21 0.0292(10) 0.0264(10) 0.0373(11) -0.0049(8) 0.0112(8) -0.0032(8)
C22 0.0287(10) 0.0282(10) 0.0380(11) 0.0004(8) 0.0083(8) -0.0038(8)
C23 0.0326(10) 0.0249(9) 0.0354(11) 0.0026(8) 0.0082(8) -0.0007(8)
C24 0.0404(11) 0.0248(9) 0.0284(10) -0.0056(8) 0.0088(9) -0.0026(8)
C25 0.0453(12) 0.0293(10) 0.0306(10) -0.0027(9) 0.0036(9) 0.0025(8)
C26 0.0382(11) 0.0283(10) 0.0303(10) -0.0027(9) 0.0002(9) -0.0019(8)
C27 0.0354(11) 0.0283(10) 0.0368(11) -0.0058(8) 0.0007(9) -0.0020(8)
C28 0.0264(9) 0.0238(9) 0.0355(10) -0.0003(7) 0.0009(8) 0.0001(8)
C29 0.0273(10) 0.0308(10) 0.0466(12) -0.0037(8) 0.0039(9) 0.0002(9)
C30 0.0395(12) 0.0320(11) 0.0547(14) -0.0093(10) -0.0027(11) -0.0054(10)
C31 0.0504(13) 0.0345(11) 0.0393(12) -0.0002(10) -0.0042(10) -0.0089(9)
C32 0.0467(13) 0.0412(12) 0.0347(11) -0.0022(10) 0.0078(10) -0.0043(9)
C33 0.0373(11) 0.0322(11) 0.0376(11) -0.0082(9) 0.0062(9) -0.0010(9)
C34 0.0341(11) 0.0319(11) 0.0421(12) -0.0010(9) 0.0102(9) -0.0058(9)
C35 0.0385(12) 0.0410(12) 0.0406(12) -0.0008(10) 0.0051(10) -0.0083(10)
C36 0.0417(12) 0.0410(13) 0.0492(13) -0.0006(10) -0.0081(10) -0.0005(10)

loop_
_atom_type_symbol
_atom_type_description
_atom_type_scat_dispersion_real
_atom_type_scat_dispersion_imag
_atom_type_scat_source
C C 0.0033 0.0016 'International Tables Vol C Tables 4.2.6.8 and 6.1.1.4'
H H 0.0000 0.0000 'International Tables Vol C Tables 4.2.6.8 and 6.1.1.4'
N N 0.0061 0.0033 'International Tables Vol C Tables 4.2.6.8 and 6.1.1.4'
O O 0.0106 0.0060 'International Tables Vol C Tables 4.2.6.8 and 6.1.1.4'

loop_
_geom_angle_atom_site_label_1
_geom_angle_atom_site_label_2
_geom_angle_atom_site_label_3
_geom_angle
H3C O3 H3D 113(2)
C1 N1 C5 122.01(16)
C1 N1 H1 119.0
C5 N1 H1 119.0
C5 N3 H3A 120.0
C5 N3 H3B 120.0
H3A N3 H3B 120.0
C19 N4 C23 121.66(16)
C19 N4 H4 119.2
C23 N4 H4 119.2
C23 N6 H6A 120.0
C23 N6 H6B 120.0
H6A N6 H6B 120.0
C2 C1 N1 121.37(16)
C2 C1 C9 124.53(17)
N1 C1 C9 114.10(16)
C1 C2 C6 118.81(16)
C1 C2 C3 121.64(16)
C6 C2 C3 119.49(16)
C2 C3 C4 109.30(14)
C2 C3 C10 113.40(15)
C4 C3 C10 110.18(14)
C2 C3 H3 107.9
C4 C3 H3 107.9
C10 C3 H3 107.9
C5 C4 C16 118.50(17)
C5 C4 C3 122.68(16)
C16 C4 C3 118.56(16)
N3 C5 C4 126.75(17)
N3 C5 N1 113.99(17)
C4 C5 N1 119.26(17)
O1 C6 C2 121.66(17)
O1 C6 C7 119.55(17)
C2 C6 C7 118.72(16)
C6 C7 C8 114.73(16)
C6 C7 H7A 108.6
C8 C7 H7A 108.6
C6 C7 H7B 108.6
C8 C7 H7B 108.6
H7A C7 H7B 107.6
C17 C8 C7 110.41(18)
C17 C8 C9 110.94(17)
C7 C8 C9 107.91(16)
C17 C8 C18 109.04(18)
C7 C8 C18 109.71(17)
C9 C8 C18 108.80(17)
C1 C9 C8 113.25(16)
C1 C9 H9A 108.9
C8 C9 H9A 108.9
C1 C9 H9B 108.9
C8 C9 H9B 108.9
H9A C9 H9B 107.7
C11 C10 C15 118.09(18)
C11 C10 C3 121.64(17)
C15 C10 C3 120.15(17)
C12 C11 C10 120.9(2)
C12 C11 H11 119.6
C10 C11 H11 119.6
C13 C12 C11 120.1(2)
C13 C12 H12 120.0
C11 C12 H12 120.0
C14 C13 C12 119.9(2)
C14 C13 H13 120.1
C12 C13 H13 120.1
C13 C14 C15 120.2(2)
C13 C14 H14 119.9
C15 C14 H14 119.9
C14 C15 C10 120.9(2)
C14 C15 H15 119.5
C10 C15 H15 119.5
N2 C16 C4 178.6(2)
C8 C17 H17A 109.5
C8 C17 H17B 109.5
H17A C17 H17B 109.5
C8 C17 H17C 109.5
H17A C17 H17C 109.5
H17B C17 H17C 109.5
C8 C18 H18A 109.5
C8 C18 H18B 109.5
H18A C18 H18B 109.5
C8 C18 H18C 109.5
H18A C18 H18C 109.5
H18B C18 H18C 109.5
C20 C19 N4 121.20(18)
C20 C19 C27 123.54(18)
N4 C19 C27 115.25(16)
C19 C20 C24 119.07(18)
C19 C20 C21 122.06(17)
C24 C20 C21 118.59(16)
C20 C21 C22 108.99(15)
C20 C21 C28 109.88(15)
C22 C21 C28 112.41(16)
C20 C21 H21 108.5
C22 C21 H21 108.5
C28 C21 H21 108.5
C23 C22 C34 117.71(18)
C23 C22 C21 122.23(17)
C34 C22 C21 119.93(17)
N6 C23 C22 125.11(19)
N6 C23 N4 114.84(17)
C22 C23 N4 120.05(17)
O2 C24 C20 121.13(19)
O2 C24 C25 119.87(18)
C20 C24 C25 118.99(17)
C24 C25 C26 115.00(16)
C24 C25 H25A 108.5
C26 C25 H25A 108.5
C24 C25 H25B 108.5
C26 C25 H25B 108.5
H25A C25 H25B 107.5
C36 C26 C35 108.58(18)
C36 C26 C27 110.22(16)
C35 C26 C27 110.47(17)
C36 C26 C25 110.16(17)
C35 C26 C25 110.38(17)
C27 C26 C25 107.02(17)
C19 C27 C26 112.93(16)
C19 C27 H27A 109.0
C26 C27 H27A 109.0
C19 C27 H27B 109.0
C26 C27 H27B 109.0
H27A C27 H27B 107.8
C29 C28 C33 117.87(18)
C29 C28 C21 121.66(18)
C33 C28 C21 120.46(17)
C30 C29 C28 120.7(2)
C30 C29 H29 119.6
C28 C29 H29 119.6
C31 C30 C29 120.2(2)
C31 C30 H30 119.9
C29 C30 H30 119.9
C30 C31 C32 120.0(2)
C30 C31 H31 120.0
C32 C31 H31 120.0
C33 C32 C31 119.7(2)
C33 C32 H32 120.2
C31 C32 H32 120.2
C32 C33 C28 121.51(19)
C32 C33 H33 119.2
C28 C33 H33 119.2
N5 C34 C22 177.4(2)
C26 C35 H35A 109.5
C26 C35 H35B 109.5
H35A C35 H35B 109.5
C26 C35 H35C 109.5
H35A C35 H35C 109.5
H35B C35 H35C 109.5
C26 C36 H36A 109.5
C26 C36 H36B 109.5
H36A C36 H36B 109.5
C26 C36 H36C 109.5
H36A C36 H36C 109.5
H36B C36 H36C 109.5

loop_
_geom_bond_atom_site_label_1
_geom_bond_atom_site_label_2
_geom_bond_distance
_geom_bond_publ_flag
O1 C6 1.237(2) y
O2 C24 1.233(2) y
O3 H3C 0.850(10) ?
O3 H3D 0.840(10) ?
N1 C1 1.367(2) y
N1 C5 1.380(2) y
N1 H1 0.88 ?
N2 C16 1.154(2) y
N3 C5 1.343(2) y
N3 H3A 0.88 ?
N3 H3B 0.88 ?
N4 C19 1.366(2) y
N4 C23 1.378(3) y
N4 H4 0.88 ?
N5 C34 1.155(3) y
N6 C23 1.352(2) y
N6 H6A 0.88 ?
N6 H6B 0.88 ?
C1 C2 1.353(3) y
C1 C9 1.502(2) ?
C2 C6 1.443(3) ?
C2 C3 1.516(2) ?
C3 C4 1.524(2) ?
C3 C10 1.528(3) ?
C3 H3 1.00 ?
C4 C5 1.363(3) y
C4 C16 1.411(3) y
C6 C7 1.510(3) ?
C7 C8 1.525(3) ?
C7 H7A 0.99 ?
C7 H7B 0.99 ?
C8 C17 1.524(3) ?
C8 C9 1.530(3) ?
C8 C18 1.533(3) ?
C9 H9A 0.99 ?
C9 H9B 0.99 ?
C10 C11 1.392(3) ?
C10 C15 1.394(3) ?
C11 C12 1.384(3) ?
C11 H11 0.95 ?
C12 C13 1.382(3) ?
C12 H12 0.95 ?
C13 C14 1.376(3) ?
C13 H13 0.95 ?
C14 C15 1.382(3) ?
C14 H14 0.95 ?
C15 H15 0.95 ?
C17 H17A 0.98 ?
C17 H17B 0.98 ?
C17 H17C 0.98 ?
C18 H18A 0.98 ?
C18 H18B 0.98 ?
C18 H18C 0.98 ?
C19 C20 1.358(3) y
C19 C27 1.495(3) ?
C20 C24 1.448(3) ?
C20 C21 1.517(3) ?
C21 C22 1.521(3) ?
C21 C28 1.525(3) ?
C21 H21 1.00 ?
C22 C23 1.367(3) y
C22 C34 1.413(3) y
C24 C25 1.501(3) ?
C25 C26 1.531(3) ?
C25 H25A 0.99 ?
C25 H25B 0.99 ?
C26 C36 1.527(3) ?
C26 C35 1.528(3) ?
C26 C27 1.531(3) ?
C27 H27A 0.99 ?
C27 H27B 0.99 ?
C28 C29 1.392(3) ?
C28 C33 1.392(3) ?
C29 C30 1.388(3) ?
C29 H29 0.95 ?
C30 C31 1.372(3) ?
C30 H30 0.95 ?
C31 C32 1.384(3) ?
C31 H31 0.95 ?
C32 C33 1.377(3) ?
C32 H32 0.95 ?
C33 H33 0.95 ?
C35 H35A 0.98 ?
C35 H35B 0.98 ?
C35 H35C 0.98 ?
C36 H36A 0.98 ?
C36 H36B 0.98 ?
C36 H36C 0.98 ?

loop_
_geom_hbond_atom_site_label_D
_geom_hbond_atom_site_label_H
_geom_hbond_atom_site_label_A
_geom_hbond_site_symmetry_A
_geom_hbond_distance_DH
_geom_hbond_distance_HA
_geom_hbond_distance_DA
_geom_hbond_angle_DHA
N1 H1 O2 2_645 0.88 2.14 2.892(2) 144
N3 H3A N2 3_566 0.88 2.15 2.990(2) 159
N3 H3B O2 2_645 0.88 2.14 2.927(2) 148
O3 H3C O1 . 0.850(10) 2.02(2) 2.763(2) 146(3)
O3 H3D N5 2_755 0.840(10) 2.16(2) 2.935(3) 152(3)
N4 H4 O3 2_645 0.88 1.87 2.744(2) 174
N6 H6B O1 2_645 0.88 2.09 2.911(2) 156

loop_
_geom_torsion_atom_site_label_1
_geom_torsion_atom_site_label_2
_geom_torsion_atom_site_label_3
_geom_torsion_atom_site_label_4
_geom_torsion
C5 N1 C1 C2 -9.4(3)
C5 N1 C1 C9 169.95(17)
N1 C1 C2 C6 171.40(17)
C9 C1 C2 C6 -7.9(3)
N1 C1 C2 C3 -5.9(3)
C9 C1 C2 C3 174.78(17)
C1 C2 C3 C4 18.8(2)
C6 C2 C3 C4 -158.48(16)
C1 C2 C3 C10 -104.5(2)
C6 C2 C3 C10 78.2(2)
C2 C3 C4 C5 -19.7(2)
C10 C3 C4 C5 105.5(2)
C2 C3 C4 C16 166.21(16)
C10 C3 C4 C16 -68.5(2)
C16 C4 C5 N3 1.3(3)
C3 C4 C5 N3 -172.74(19)
C16 C4 C5 N1 -178.52(17)
C3 C4 C5 N1 7.4(3)
C1 N1 C5 N3 -171.30(18)
C1 N1 C5 C4 8.6(3)
C1 C2 C6 O1 -173.83(18)
C3 C2 C6 O1 3.6(3)
C1 C2 C6 C7 3.1(3)
C3 C2 C6 C7 -179.48(17)
O1 C6 C7 C8 -154.59(18)
C2 C6 C7 C8 28.4(3)
C6 C7 C8 C17 69.5(2)
C6 C7 C8 C9 -51.9(2)
C6 C7 C8 C18 -170.33(18)
C2 C1 C9 C8 -18.9(3)
N1 C1 C9 C8 161.77(17)
C17 C8 C9 C1 -74.4(2)
C7 C8 C9 C1 46.7(2)
C18 C8 C9 C1 165.63(18)
C2 C3 C10 C11 35.0(2)
C4 C3 C10 C11 -87.9(2)
C2 C3 C10 C15 -149.16(17)
C4 C3 C10 C15 88.0(2)
C15 C10 C11 C12 0.2(3)
C3 C10 C11 C12 176.16(18)
C10 C11 C12 C13 0.3(3)
C11 C12 C13 C14 -0.3(3)
C12 C13 C14 C15 -0.3(3)
C13 C14 C15 C10 0.8(3)
C11 C10 C15 C14 -0.8(3)
C3 C10 C15 C14 -176.77(18)
C23 N4 C19 C20 -7.6(3)
C23 N4 C19 C27 172.55(17)
N4 C19 C20 C24 179.08(17)
C27 C19 C20 C24 -1.1(3)
N4 C19 C20 C21 -7.0(3)
C27 C19 C20 C21 172.83(17)
C19 C20 C21 C22 19.5(2)
C24 C20 C21 C22 -166.53(16)
C19 C20 C21 C28 -104.0(2)
C24 C20 C21 C28 69.9(2)
C20 C21 C22 C23 -20.6(3)
C28 C21 C22 C23 101.4(2)
C20 C21 C22 C34 163.59(18)
C28 C21 C22 C34 -74.3(2)
C34 C22 C23 N6 5.0(3)
C21 C22 C23 N6 -170.89(18)
C34 C22 C23 N4 -174.98(18)
C21 C22 C23 N4 9.2(3)
C19 N4 C23 N6 -173.50(17)
C19 N4 C23 C22 6.5(3)
C19 C20 C24 O2 -179.16(18)
C21 C20 C24 O2 6.7(3)
C19 C20 C24 C25 1.6(3)
C21 C20 C24 C25 -172.48(16)
O2 C24 C25 C26 -152.65(18)
C20 C24 C25 C26 26.6(3)
C24 C25 C26 C36 -171.27(17)
C24 C25 C26 C35 68.8(2)
C24 C25 C26 C27 -51.4(2)
C20 C19 C27 C26 -27.3(3)
N4 C19 C27 C26 152.59(17)
C36 C26 C27 C19 170.71(17)
C35 C26 C27 C19 -69.3(2)
C25 C26 C27 C19 50.9(2)
C20 C21 C28 C29 -121.93(19)
C22 C21 C28 C29 116.5(2)
C20 C21 C28 C33 56.5(2)
C22 C21 C28 C33 -65.1(2)
C33 C28 C29 C30 -0.7(3)
C21 C28 C29 C30 177.80(19)
C28 C29 C30 C31 -0.3(3)
C29 C30 C31 C32 0.9(3)
C30 C31 C32 C33 -0.6(3)
C31 C32 C33 C28 -0.4(3)
C29 C28 C33 C32 1.0(3)
C21 C28 C33 C32 -177.5(2)
